data_2310481
loop_
_publ_author_name
'Schaefer, W.P.'
'Marsh, G.E.'

_publ_section_title
;
 The Structure of Decammine - mue-peroxo-dicobalt Monosulfate
 Tris(bisulfate)
;
_journal_name_full 'Acta Crystallographica (1,1948-23,1967)'
_journal_page_first 735
_journal_page_last 743
_journal_volume 21
_journal_year 1966
_chemical_formula_sum 'Co2 H33 N10 O18 S4'
_chemical_name_systematic '(N H3)5 Co O2 Co (N H3)5 S O4 (H S O4)3'
_space_group_IT_number 19
_symmetry_space_group_name_Hall 'P 2ac 2ab'
_symmetry_space_group_name_H-M 'P 21 21 21'
_cell_angle_alpha 90
_cell_angle_beta 90
_cell_angle_gamma 90
_cell_formula_units_Z 4
_cell_length_a 16.36
_cell_length_b 13.946
_cell_length_c 9.978
_cell_volume 2276.546
_citation_journal_id_ASTM ACCRA9
_cod_data_source_file Schaefer_ACCRA9_1966_1058.cif
_cod_data_source_block H33Co2N10O18S4
_cod_original_formula_sum 'H33 Co2 N10 O18 S4'
_cod_database_code 2310481

loop_
_symmetry_equiv_pos_as_xyz
x,y,z
-x+1/2,-y,z+1/2
x+1/2,-y+1/2,-z
-x,y+1/2,-z+1/2

loop_
_atom_site_label
_atom_site_type_symbol
_atom_site_fract_x
_atom_site_fract_y
_atom_site_fract_z
_atom_site_occupancy
_atom_site_U_iso_or_equiv
N2 N-3 -0.1282 -0.2028 0.9761 1 0.0
H30 H+1 0.145 -0.095 0.809 1 0.0
H11 H+1 -0.197 -0.145 1.29 1 0.0
H15 H+1 -0.077 -0.198 1.267 1 0.0
N3 N-3 -0.117 0.0237 1.2029 1 0.0
O15 O-2 0.4435 0.2438 0.4487 1 0.0
H29 H+1 0.102 -0.04 0.706 1 0.0
O18 O-1 0.3781 0.2107 0.6572 1 0.0
H18 H+1 0.087 0.142 1.114 1 0.0
O6 O-2 0.1255 0.0742 0.5266 1 0.0
O1 O-2 -0.0414 -0.043 0.9757 1 0.0
H9 H+1 -0.066 0.047 1.199 1 0.0
Co2 Co+3 0.1008 0.0543 0.9108 1 0.0
H19 H+1 0.172 0.006 1.11 1 0.0
H12 H+1 -0.254 -0.089 1.212 1 0.0
H22 H+1 0.041 0.17 0.761 1 0.0
N6 N-3 0.1016 0.1621 1.0323 1 0.0
H27 H+1 0.187 0.173 0.809 1 0.0
H10 H+1 -0.232 -0.194 1.173 1 0.0
H17 H+1 0.068 0.207 1.002 1 0.0
O9 O-2 -0.0974 -0.1814 0.6825 1 0.0
O4 O-2 0.0757 0.1302 0.3148 1 0.0
O16 O-2 0.3481 0.3617 0.5457 1 0.0
S4 S+6 0.3669 0.2627 0.5194 1 0.0
H2 H+1 -0.25 -0.041 0.998 1 0.0
O10 O-2 -0.1417 -0.1147 0.4681 1 0.0
O5 O-2 0.1704 0.005 0.3277 1 0.0
H25 H+1 0.23 0.078 0.802 1 0.0
O8 O-2 -0.1833 -0.0444 0.6823 1 0.0
N4 N-3 -0.2151 -0.1364 1.2029 1 0.0
H20 H+1 0.198 -0.063 0.989 1 0.0
S1 S+6 0.1025 0.0507 0.3922 1 0.0
H32 H+1 0.425 0.143 0.95 1 0.0
H13 H+1 -0.01 -0.19 1.162 1 0.0
H21 H+1 0.232 0.028 1.013 1 0.0
H23 H+1 0.005 0.082 0.734 1 0.0
O14 O-2 0.3598 0.3306 1.0816 1 0.0
H6 H+1 -0.177 -0.237 0.993 1 0.0
O7 O-1 -0.0443 -0.0304 0.6109 1 0.0
O12 O-2 0.3072 0.2708 0.8702 1 0.0
O3 O-2 0.0363 -0.0219 0.3981 1 0.0
N9 N-3 0.1837 0.111 0.7954 1 0.0
Co1 Co+3 -0.1241 -0.0894 1.0917 1 0.0
N8 N-3 0.0171 0.1178 0.804 1 0.0
S3 S+6 0.3402 0.2454 1.0035 1 0.0
O13 O-2 0.2879 0.178 1.0718 1 0.0
H3 H+1 -0.197 0.039 0.994 1 0.0
O2 O-2 0.0226 -0.0005 1.028 1 0.0
H1 H+1 -0.183 -0.035 0.89 1 0.0
H31 H+1 -0.012 -0.03 0.53 1 0.0
N7 N-3 0.1846 -0.0044 1.0239 1 0.0
H28 H+1 0.058 -0.094 0.809 1 0.0
N5 N-3 -0.0469 -0.1571 1.2098 1 0.0
H8 H+1 -0.13 0.006 1.289 1 0.0
H5 H+1 -0.088 -0.244 0.999 1 0.0
H24 H+1 -0.027 0.127 0.855 1 0.0
N10 N-3 0.1018 -0.0586 0.7953 1 0.0
H14 H+1 -0.024 -0.116 1.269 1 0.0
O11 O-1 0.4247 0.2021 0.975 1 0.0
N1 N-3 -0.1985 -0.0261 0.9747 1 0.0
H26 H+1 0.168 0.103 0.704 1 0.0
H7 H+1 -0.154 0.067 1.176 1 0.0
O17 O-2 0.3005 0.212 0.4522 1 0.0
H33 H+1 0.352 0.236 0.75 1 0.0
S2 S+6 -0.1219 -0.0959 0.6104 1 0.0
H4 H+1 -0.13 -0.185 0.889 1 0.0
H16 H+1 0.151 0.193 1.024 1 0.0
